data_7105836
loop_
_publ_author_name
'Lingchao Cai'
'Bo Zhang'
'Guiping Wu'
'Haibin Song'
'Zhengjie He'

_publ_section_title
;
 Chemoselective phosphine-catalyzed cascade annulations between two
 different activated alkenes: highly diastereoselective syntheses of
 polysubstituted cyclohexanes and cyclopentenes
;
_journal_name_full Chem.Commun.
_journal_page_first 1045
_journal_paper_doi 10.1039/c0cc02817g
_journal_volume 47
_journal_year 2011
_chemical_formula_sum 'C22 H19 N O3'
_chemical_formula_weight 345.38
_chemical_name_systematic
;
?
;
_space_group_IT_number 14
_symmetry_cell_setting monoclinic
_symmetry_space_group_name_Hall '-P 2ybc'
_symmetry_space_group_name_H-M 'P 1 21/c 1'
_atom_sites_solution_hydrogens geom
_atom_sites_solution_primary direct
_atom_sites_solution_secondary difmap
_audit_creation_method SHELXL-97
_cell_angle_alpha 90.00
_cell_angle_beta 94.02(3)
_cell_angle_gamma 90.00
_cell_formula_units_Z 4
_cell_length_a 8.0537(16)
_cell_length_b 24.192(5)
_cell_length_c 9.0943(18)
_cell_measurement_reflns_used 5926
_cell_measurement_temperature 113(2)
_cell_measurement_theta_max 27.863
_cell_measurement_theta_min 1.684
_cell_volume 1767.5(6)
_computing_cell_refinement CrystalClear
_computing_data_collection CrystalClear
_computing_data_reduction CrystalClear
_computing_molecular_graphics 'Bruker SHELXTL'
_computing_publication_material 'CrystalStructure 3.8'
_computing_structure_refinement 'SHELXL-97 (Sheldrick, 1997)'
_computing_structure_solution 'SHELXS-97 (Sheldrick, 1990)'
_diffrn_ambient_temperature 113(2)
_diffrn_detector_area_resol_mean 14.63
_diffrn_measured_fraction_theta_full 0.999
_diffrn_measured_fraction_theta_max 0.999
_diffrn_measurement_device_type 'Rigaku Saturn CCD area detector'
_diffrn_measurement_method '\w and \f scans'
_diffrn_radiation_monochromator multilayer
_diffrn_radiation_source 'rotating anode'
_diffrn_radiation_type MoK\a
_diffrn_radiation_wavelength 0.71073
_diffrn_reflns_av_R_equivalents 0.0523
_diffrn_reflns_av_sigmaI/netI 0.0392
_diffrn_reflns_limit_h_max 7
_diffrn_reflns_limit_h_min -9
_diffrn_reflns_limit_k_max 28
_diffrn_reflns_limit_k_min -28
_diffrn_reflns_limit_l_max 10
_diffrn_reflns_limit_l_min -10
_diffrn_reflns_number 12157
_diffrn_reflns_theta_full 25.01
_diffrn_reflns_theta_max 25.01
_diffrn_reflns_theta_min 1.68
_diffrn_standards_decay_% 0
_diffrn_standards_interval_count 0
_diffrn_standards_interval_time 0
_diffrn_standards_number 0
_exptl_absorpt_coefficient_mu 0.086
_exptl_absorpt_correction_T_max 0.9897
_exptl_absorpt_correction_T_min 0.9745
_exptl_absorpt_correction_type multi-scan
_exptl_absorpt_process_details CrystalClear
_exptl_crystal_density_diffrn 1.298
_exptl_crystal_density_method 'not measured'
_exptl_crystal_F_000 728
_exptl_crystal_size_max 0.30
_exptl_crystal_size_mid 0.20
_exptl_crystal_size_min 0.12
_refine_diff_density_max 0.240
_refine_diff_density_min -0.307
_refine_diff_density_rms 0.071
_refine_ls_extinction_coef 0.129(7)
_refine_ls_extinction_expression Fc^*^=kFc[1+0.001xFc^2^\l^3^/sin(2\q)]^-1/4^
_refine_ls_extinction_method SHELXL
_refine_ls_goodness_of_fit_ref 1.030
_refine_ls_hydrogen_treatment constr
_refine_ls_matrix_type full
_refine_ls_number_parameters 238
_refine_ls_number_reflns 3113
_refine_ls_number_restraints 0
_refine_ls_restrained_S_all 1.030
_refine_ls_R_factor_all 0.0542
_refine_ls_R_factor_gt 0.0483
_refine_ls_shift/su_max 0.002
_refine_ls_shift/su_mean 0.000
_refine_ls_structure_factor_coef Fsqd
_refine_ls_weighting_details 'calc w=1/[\s^2^(Fo^2^)+(0.0945P)^2^+0.0000P] where P=(Fo^2^+2Fc^2^)/3'
_refine_ls_weighting_scheme calc
_refine_ls_wR_factor_gt 0.1253
_refine_ls_wR_factor_ref 0.1326
_reflns_number_gt 2743
_reflns_number_total 3113
_reflns_threshold_expression >2sigma(I)
_cod_data_source_file C0CC02817G.TXT
_cod_data_source_block m091208b
_cod_depositor_comments
;
The following automatic conversions were performed:
'_symmetry_cell_setting' value 'Monoclinic' changed to 'monoclinic'
according to '/home/saulius/struct/CIF-dictionaries/cif_core.dic'
dictionary named 'cif_core.dic' version 2.4.1 from
2010-06-29.

'_exptl_absorpt_correction_type' value 'MULTI-SCAN' changed
to 'multi-scan' according to
'/home/saulius/struct/CIF-dictionaries/cif_core.dic' dictionary named
'cif_core.dic' version 2.4.1 from
2010-06-29.

'_refine_ls_hydrogen_treatment' value 'CONSTR' changed to
'constr' according to '/home/saulius/struct/CIF-dictionaries/cif_core.dic'
dictionary named 'cif_core.dic' version 2.4.1 from 2010-06-29.

Automatic conversion script
Id: cif_fix_enum 1527 2010-12-29 10:47:43Z saulius 
;
_cod_original_sg_symbol_H-M P2(1)/c
_cod_database_code 7105836

loop_
_symmetry_equiv_pos_as_xyz
'x, y, z'
'-x, y+1/2, -z+1/2'
'-x, -y, -z'
'x, -y-1/2, z-1/2'

loop_
_atom_site_label
_atom_site_type_symbol
_atom_site_fract_x
_atom_site_fract_y
_atom_site_fract_z
_atom_site_U_iso_or_equiv
_atom_site_adp_type
_atom_site_occupancy
_atom_site_symmetry_multiplicity
_atom_site_calc_flag
_atom_site_refinement_flags
_atom_site_disorder_assembly
_atom_site_disorder_group
O1 O 0.22285(14) 0.69938(4) 0.49967(11) 0.0328(3) Uani 1 1 d . . .
O2 O 0.15127(12) 0.57235(4) 0.86145(11) 0.0282(3) Uani 1 1 d . . .
O3 O 0.38360(13) 0.57566(4) 1.01305(10) 0.0286(3) Uani 1 1 d . . .
N1 N 0.70636(16) 0.52909(5) 0.80859(14) 0.0293(3) Uani 1 1 d . . .
C1 C 0.3354(2) 0.67194(6) 0.27591(16) 0.0355(4) Uani 1 1 d . . .
H1A H 0.2576 0.6982 0.2316 0.053 Uiso 1 1 calc R . .
H1B H 0.3155 0.6363 0.2318 0.053 Uiso 1 1 calc R . .
H1C H 0.4468 0.6836 0.2605 0.053 Uiso 1 1 calc R . .
C2 C 0.31393(19) 0.66848(5) 0.43763(15) 0.0250(4) Uani 1 1 d . . .
C3 C 0.41302(18) 0.62313(5) 0.52229(15) 0.0232(3) Uani 1 1 d . . .
H3 H 0.5277 0.6227 0.4926 0.028 Uiso 1 1 calc R . .
C4 C 0.33524(18) 0.56673(6) 0.49725(15) 0.0247(4) Uani 1 1 d . . .
H4 H 0.2972 0.5538 0.4047 0.030 Uiso 1 1 calc R . .
C5 C 0.32642(18) 0.53737(5) 0.62024(15) 0.0227(4) Uani 1 1 d . . .
C6 C 0.40694(18) 0.56950(5) 0.75158(15) 0.0218(3) Uani 1 1 d . . .
C7 C 0.41370(18) 0.63045(5) 0.69047(14) 0.0221(3) Uani 1 1 d . . .
H7 H 0.3069 0.6476 0.7093 0.026 Uiso 1 1 calc R . .
C8 C 0.54676(19) 0.66568(5) 0.76945(14) 0.0234(3) Uani 1 1 d . . .
C9 C 0.5061(2) 0.69799(5) 0.88843(16) 0.0295(4) Uani 1 1 d . . .
H9 H 0.3965 0.6993 0.9142 0.035 Uiso 1 1 calc R . .
C10 C 0.6270(2) 0.72822(6) 0.96880(18) 0.0356(4) Uani 1 1 d . . .
H10 H 0.5982 0.7492 1.0488 0.043 Uiso 1 1 calc R . .
C11 C 0.7902(2) 0.72738(6) 0.93083(17) 0.0358(4) Uani 1 1 d . . .
H11 H 0.8711 0.7478 0.9849 0.043 Uiso 1 1 calc R . .
C12 C 0.8322(2) 0.69601(6) 0.81200(17) 0.0330(4) Uani 1 1 d . . .
H12 H 0.9416 0.6955 0.7853 0.040 Uiso 1 1 calc R . .
C13 C 0.71092(19) 0.66525(5) 0.73248(16) 0.0276(4) Uani 1 1 d . . .
H13 H 0.7403 0.6440 0.6531 0.033 Uiso 1 1 calc R . .
C14 C 0.31454(18) 0.57144(5) 0.89231(16) 0.0226(3) Uani 1 1 d . . .
C15 C 0.05318(19) 0.57867(6) 0.98864(16) 0.0307(4) Uani 1 1 d . . .
H15A H 0.0850 0.5508 1.0604 0.046 Uiso 1 1 calc R . .
H15B H -0.0628 0.5747 0.9583 0.046 Uiso 1 1 calc R . .
H15C H 0.0726 0.6146 1.0312 0.046 Uiso 1 1 calc R . .
C16 C 0.57571(18) 0.54748(5) 0.78787(14) 0.0224(3) Uani 1 1 d . . .
C17 C 0.26268(17) 0.48066(5) 0.63842(15) 0.0234(3) Uani 1 1 d . . .
C18 C 0.30653(18) 0.45008(5) 0.76492(16) 0.0259(4) Uani 1 1 d . . .
H18 H 0.3785 0.4654 0.8384 0.031 Uiso 1 1 calc R . .
C19 C 0.2447(2) 0.39725(6) 0.78304(18) 0.0305(4) Uani 1 1 d . . .
H19 H 0.2765 0.3772 0.8676 0.037 Uiso 1 1 calc R . .
C20 C 0.13581(19) 0.37427(6) 0.67561(17) 0.0321(4) Uani 1 1 d . . .
H20 H 0.0930 0.3390 0.6884 0.039 Uiso 1 1 calc R . .
C21 C 0.09096(18) 0.40401(6) 0.54900(17) 0.0302(4) Uani 1 1 d . . .
H21 H 0.0175 0.3887 0.4767 0.036 Uiso 1 1 calc R . .
C22 C 0.15490(18) 0.45667(6) 0.52902(16) 0.0260(4) Uani 1 1 d . . .
H22 H 0.1259 0.4760 0.4426 0.031 Uiso 1 1 calc R . .

loop_
_atom_site_aniso_label
_atom_site_aniso_U_11
_atom_site_aniso_U_22
_atom_site_aniso_U_33
_atom_site_aniso_U_23
_atom_site_aniso_U_13
_atom_site_aniso_U_12
O1 0.0368(7) 0.0301(6) 0.0316(6) 0.0026(5) 0.0033(5) 0.0085(5)
O2 0.0227(6) 0.0378(6) 0.0241(6) -0.0038(4) 0.0018(4) 0.0013(4)
O3 0.0301(6) 0.0336(6) 0.0215(6) 0.0001(4) -0.0019(5) -0.0008(4)
N1 0.0269(8) 0.0274(7) 0.0333(7) 0.0018(5) -0.0006(6) -0.0002(5)
C1 0.0485(11) 0.0311(8) 0.0261(8) 0.0011(6) -0.0025(7) 0.0030(7)
C2 0.0269(8) 0.0213(7) 0.0262(8) 0.0003(6) -0.0019(6) -0.0039(6)
C3 0.0236(8) 0.0223(7) 0.0236(8) -0.0011(5) 0.0000(6) 0.0012(6)
C4 0.0259(8) 0.0245(7) 0.0232(8) -0.0050(6) -0.0016(6) 0.0032(6)
C5 0.0208(8) 0.0218(7) 0.0250(7) -0.0027(6) -0.0012(6) 0.0041(5)
C6 0.0214(8) 0.0201(7) 0.0237(8) -0.0002(5) -0.0012(6) 0.0003(5)
C7 0.0240(8) 0.0200(7) 0.0221(7) 0.0002(6) 0.0009(6) 0.0021(5)
C8 0.0309(9) 0.0168(6) 0.0219(7) 0.0026(5) -0.0024(6) 0.0009(6)
C9 0.0378(9) 0.0230(7) 0.0275(8) -0.0018(6) 0.0014(7) 0.0001(6)
C10 0.0525(12) 0.0227(7) 0.0307(8) -0.0050(6) -0.0040(8) -0.0017(7)
C11 0.0465(11) 0.0223(7) 0.0364(9) 0.0030(6) -0.0123(8) -0.0080(7)
C12 0.0325(9) 0.0290(8) 0.0365(9) 0.0075(6) -0.0046(7) -0.0041(6)
C13 0.0310(9) 0.0241(7) 0.0273(8) 0.0015(6) -0.0001(6) -0.0009(6)
C14 0.0254(8) 0.0166(7) 0.0254(8) 0.0002(5) -0.0009(6) -0.0003(5)
C15 0.0253(9) 0.0385(8) 0.0291(8) -0.0021(6) 0.0070(7) 0.0008(6)
C16 0.0252(8) 0.0201(7) 0.0216(7) -0.0002(5) -0.0007(6) -0.0026(6)
C17 0.0207(7) 0.0211(7) 0.0285(8) -0.0043(6) 0.0040(6) 0.0026(5)
C18 0.0244(8) 0.0247(7) 0.0285(8) -0.0024(6) 0.0016(6) 0.0004(6)
C19 0.0310(9) 0.0244(7) 0.0369(9) 0.0026(6) 0.0084(7) 0.0037(6)
C20 0.0289(9) 0.0228(7) 0.0461(10) -0.0064(7) 0.0132(7) -0.0023(6)
C21 0.0224(8) 0.0284(8) 0.0404(9) -0.0116(7) 0.0048(7) -0.0024(6)
C22 0.0215(8) 0.0268(7) 0.0298(8) -0.0066(6) 0.0023(6) 0.0042(6)

loop_
_atom_type_symbol
_atom_type_description
_atom_type_scat_dispersion_real
_atom_type_scat_dispersion_imag
_atom_type_scat_source
C C 0.0033 0.0016 'International Tables Vol C Tables 4.2.6.8 and 6.1.1.4'
H H 0.0000 0.0000 'International Tables Vol C Tables 4.2.6.8 and 6.1.1.4'
N N 0.0061 0.0033 'International Tables Vol C Tables 4.2.6.8 and 6.1.1.4'
O O 0.0106 0.0060 'International Tables Vol C Tables 4.2.6.8 and 6.1.1.4'

loop_
_geom_angle_atom_site_label_1
_geom_angle_atom_site_label_2
_geom_angle_atom_site_label_3
_geom_angle
_geom_angle_site_symmetry_1
_geom_angle_site_symmetry_3
_geom_angle_publ_flag
C14 O2 C15 114.81(11) . . ?
C2 C1 H1A 109.5 . . ?
C2 C1 H1B 109.5 . . ?
H1A C1 H1B 109.5 . . ?
C2 C1 H1C 109.5 . . ?
H1A C1 H1C 109.5 . . ?
H1B C1 H1C 109.5 . . ?
O1 C2 C1 122.55(13) . . ?
O1 C2 C3 121.19(13) . . ?
C1 C2 C3 116.26(12) . . ?
C4 C3 C2 112.02(12) . . ?
C4 C3 C7 103.07(11) . . ?
C2 C3 C7 112.47(11) . . ?
C4 C3 H3 109.7 . . ?
C2 C3 H3 109.7 . . ?
C7 C3 H3 109.7 . . ?
C5 C4 C3 113.64(12) . . ?
C5 C4 H4 123.2 . . ?
C3 C4 H4 123.2 . . ?
C4 C5 C17 128.96(12) . . ?
C4 C5 C6 109.88(12) . . ?
C17 C5 C6 121.03(11) . . ?
C16 C6 C14 108.62(12) . . ?
C16 C6 C5 108.93(11) . . ?
C14 C6 C5 117.73(12) . . ?
C16 C6 C7 111.23(11) . . ?
C14 C6 C7 107.31(10) . . ?
C5 C6 C7 102.88(11) . . ?
C8 C7 C3 119.36(12) . . ?
C8 C7 C6 113.61(11) . . ?
C3 C7 C6 104.15(10) . . ?
C8 C7 H7 106.3 . . ?
C3 C7 H7 106.3 . . ?
C6 C7 H7 106.3 . . ?
C13 C8 C9 118.20(14) . . ?
C13 C8 C7 122.48(12) . . ?
C9 C8 C7 119.25(14) . . ?
C10 C9 C8 120.80(15) . . ?
C10 C9 H9 119.6 . . ?
C8 C9 H9 119.6 . . ?
C11 C10 C9 120.39(14) . . ?
C11 C10 H10 119.8 . . ?
C9 C10 H10 119.8 . . ?
C10 C11 C12 119.54(15) . . ?
C10 C11 H11 120.2 . . ?
C12 C11 H11 120.2 . . ?
C11 C12 C13 119.92(16) . . ?
C11 C12 H12 120.0 . . ?
C13 C12 H12 120.0 . . ?
C8 C13 C12 121.14(14) . . ?
C8 C13 H13 119.4 . . ?
C12 C13 H13 119.4 . . ?
O3 C14 O2 125.57(14) . . ?
O3 C14 C6 123.25(13) . . ?
O2 C14 C6 110.97(12) . . ?
O2 C15 H15A 109.5 . . ?
O2 C15 H15B 109.5 . . ?
H15A C15 H15B 109.5 . . ?
O2 C15 H15C 109.5 . . ?
H15A C15 H15C 109.5 . . ?
H15B C15 H15C 109.5 . . ?
N1 C16 C6 176.27(14) . . ?
C18 C17 C22 118.41(12) . . ?
C18 C17 C5 121.04(12) . . ?
C22 C17 C5 120.55(12) . . ?
C19 C18 C17 121.06(14) . . ?
C19 C18 H18 119.5 . . ?
C17 C18 H18 119.5 . . ?
C20 C19 C18 120.14(14) . . ?
C20 C19 H19 119.9 . . ?
C18 C19 H19 119.9 . . ?
C19 C20 C21 119.63(13) . . ?
C19 C20 H20 120.2 . . ?
C21 C20 H20 120.2 . . ?
C20 C21 C22 120.49(14) . . ?
C20 C21 H21 119.8 . . ?
C22 C21 H21 119.8 . . ?
C21 C22 C17 120.26(13) . . ?
C21 C22 H22 119.9 . . ?
C17 C22 H22 119.9 . . ?

loop_
_geom_bond_atom_site_label_1
_geom_bond_atom_site_label_2
_geom_bond_distance
_geom_bond_site_symmetry_2
_geom_bond_publ_flag
O1 C2 1.2137(17) . ?
O2 C14 1.3253(18) . ?
O2 C15 1.4539(17) . ?
O3 C14 1.2000(18) . ?
N1 C16 1.1458(19) . ?
C1 C2 1.495(2) . ?
C1 H1A 0.9600 . ?
C1 H1B 0.9600 . ?
C1 H1C 0.9600 . ?
C2 C3 1.532(2) . ?
C3 C4 1.5119(19) . ?
C3 C7 1.5394(19) . ?
C3 H3 0.9800 . ?
C4 C5 1.3311(19) . ?
C4 H4 0.9300 . ?
C5 C17 1.4781(19) . ?
C5 C6 1.5307(19) . ?
C6 C16 1.476(2) . ?
C6 C14 1.526(2) . ?
C6 C7 1.5781(18) . ?
C7 C8 1.511(2) . ?
C7 H7 0.9800 . ?
C8 C13 1.387(2) . ?
C8 C9 1.3922(19) . ?
C9 C10 1.385(2) . ?
C9 H9 0.9300 . ?
C10 C11 1.382(2) . ?
C10 H10 0.9300 . ?
C11 C12 1.382(2) . ?
C11 H11 0.9300 . ?
C12 C13 1.390(2) . ?
C12 H12 0.9300 . ?
C13 H13 0.9300 . ?
C15 H15A 0.9600 . ?
C15 H15B 0.9600 . ?
C15 H15C 0.9600 . ?
C17 C18 1.392(2) . ?
C17 C22 1.400(2) . ?
C18 C19 1.386(2) . ?
C18 H18 0.9300 . ?
C19 C20 1.383(2) . ?
C19 H19 0.9300 . ?
C20 C21 1.384(2) . ?
C20 H20 0.9300 . ?
C21 C22 1.391(2) . ?
C21 H21 0.9300 . ?
C22 H22 0.9300 . ?

loop_
_geom_torsion_atom_site_label_1
_geom_torsion_atom_site_label_2
_geom_torsion_atom_site_label_3
_geom_torsion_atom_site_label_4
_geom_torsion
_geom_torsion_site_symmetry_1
_geom_torsion_site_symmetry_2
_geom_torsion_site_symmetry_3
_geom_torsion_site_symmetry_4
_geom_torsion_publ_flag
O1 C2 C3 C4 102.68(16) . . . . ?
C1 C2 C3 C4 -76.92(16) . . . . ?
O1 C2 C3 C7 -12.86(19) . . . . ?
C1 C2 C3 C7 167.54(12) . . . . ?
C2 C3 C4 C5 -134.71(13) . . . . ?
C7 C3 C4 C5 -13.57(16) . . . . ?
C3 C4 C5 C17 -178.39(13) . . . . ?
C3 C4 C5 C6 -2.62(17) . . . . ?
C4 C5 C6 C16 -100.87(13) . . . . ?
C17 C5 C6 C16 75.30(16) . . . . ?
C4 C5 C6 C14 134.96(13) . . . . ?
C17 C5 C6 C14 -48.87(17) . . . . ?
C4 C5 C6 C7 17.25(15) . . . . ?
C17 C5 C6 C7 -166.59(12) . . . . ?
C4 C3 C7 C8 150.98(12) . . . . ?
C2 C3 C7 C8 -88.19(15) . . . . ?
C4 C3 C7 C6 22.97(14) . . . . ?
C2 C3 C7 C6 143.80(11) . . . . ?
C16 C6 C7 C8 -39.48(16) . . . . ?
C14 C6 C7 C8 79.20(14) . . . . ?
C5 C6 C7 C8 -155.96(12) . . . . ?
C16 C6 C7 C3 91.98(13) . . . . ?
C14 C6 C7 C3 -149.34(11) . . . . ?
C5 C6 C7 C3 -24.50(14) . . . . ?
C3 C7 C8 C13 -39.42(18) . . . . ?
C6 C7 C8 C13 84.08(16) . . . . ?
C3 C7 C8 C9 143.67(13) . . . . ?
C6 C7 C8 C9 -92.82(15) . . . . ?
C13 C8 C9 C10 -0.9(2) . . . . ?
C7 C8 C9 C10 176.14(12) . . . . ?
C8 C9 C10 C11 0.9(2) . . . . ?
C9 C10 C11 C12 -0.1(2) . . . . ?
C10 C11 C12 C13 -0.5(2) . . . . ?
C9 C8 C13 C12 0.2(2) . . . . ?
C7 C8 C13 C12 -176.71(12) . . . . ?
C11 C12 C13 C8 0.5(2) . . . . ?
C15 O2 C14 O3 -0.49(19) . . . . ?
C15 O2 C14 C6 -175.31(11) . . . . ?
C16 C6 C14 O3 26.44(17) . . . . ?
C5 C6 C14 O3 150.77(13) . . . . ?
C7 C6 C14 O3 -93.91(15) . . . . ?
C16 C6 C14 O2 -158.59(11) . . . . ?
C5 C6 C14 O2 -34.26(15) . . . . ?
C7 C6 C14 O2 81.06(13) . . . . ?
C14 C6 C16 N1 147(2) . . . . ?
C5 C6 C16 N1 18(2) . . . . ?
C7 C6 C16 N1 -95(2) . . . . ?
C4 C5 C17 C18 160.56(15) . . . . ?
C6 C5 C17 C18 -14.80(19) . . . . ?
C4 C5 C17 C22 -20.2(2) . . . . ?
C6 C5 C17 C22 164.46(13) . . . . ?
C22 C17 C18 C19 -0.3(2) . . . . ?
C5 C17 C18 C19 178.96(13) . . . . ?
C17 C18 C19 C20 -0.9(2) . . . . ?
C18 C19 C20 C21 1.0(2) . . . . ?
C19 C20 C21 C22 0.2(2) . . . . ?
C20 C21 C22 C17 -1.4(2) . . . . ?
C18 C17 C22 C21 1.4(2) . . . . ?
C5 C17 C22 C21 -177.83(12) . . . . ?

loop_
_cod_related_entry_id
_cod_related_entry_database
_cod_related_entry_code
1 ChemSpider 28418521
